data_7237252
loop_
_publ_author_name
'Yu, Fan'
'Xiong, Xin'
'Zhou, Liu-Yin'
'Li, Jia-Luo'
'Liang, Ji-Yuan'
'Hu, Si-QIan'
'Lu, Wang-Ting'
'Li, Bao'
'Zhou, Hong-Cai'

_publ_section_title
;
 Hierarchical nickel/phosphorus/nitrogen/carbon composites templated by
 one metal--organic framework as highly efficient supercapacitor electrode
 materials
;
_journal_issue 6
_journal_name_full 'Journal of Materials Chemistry A'
_journal_page_first 2875
_journal_paper_doi 10.1039/C8TA11568K
_journal_volume 7
_journal_year 2019
_chemical_formula_moiety 'C72 H50 N9 Ni3 O19 P3'
_chemical_formula_sum 'C72 H50 N9 Ni3 O19 P3'
_chemical_formula_weight 1614.19
_space_group_crystal_system monoclinic
_space_group_IT_number 14
_space_group_name_Hall '-P 2ybc'
_space_group_name_H-M_alt 'P 1 21/c 1'
_atom_sites_solution_hydrogens geom
_atom_sites_solution_primary iterative
_audit_creation_date 2018-08-08
_audit_creation_method
;
Olex2 1.2
(compiled 2018.05.29 svn.r3508 for OlexSys, GUI svn.r5506)
;
_audit_update_record
;
2018-11-01 deposited with the CCDC.
2018-12-29 downloaded from the CCDC.
;
_cell_angle_alpha 90
_cell_angle_beta 99.51(3)
_cell_angle_gamma 90
_cell_formula_units_Z 4
_cell_length_a 25.681(5)
_cell_length_b 17.209(3)
_cell_length_c 18.359(4)
_cell_measurement_reflns_used 3304
_cell_measurement_temperature 293(2)
_cell_measurement_theta_max 26.000
_cell_measurement_theta_min 1.019
_cell_volume 8002(3)
_computing_molecular_graphics 'Olex2 (Dolomanov et al., 2009)'
_computing_publication_material 'Olex2 (Dolomanov et al., 2009)'
_computing_structure_refinement 'ShelXL (Sheldrick, 2015)'
_computing_structure_solution 'olex2.solve (Bourhis et al., 2015)'
_diffrn_ambient_temperature 293(2)
_diffrn_measured_fraction_theta_full 0.960
_diffrn_measured_fraction_theta_max 0.950
_diffrn_measurement_device_type 'Bruker APEX-II CCD'
_diffrn_measurement_method '\w scans'
_diffrn_radiation_type MoK\a
_diffrn_radiation_wavelength 0.71073
_diffrn_reflns_av_R_equivalents 0.1269
_diffrn_reflns_av_unetI/netI 0.1155
_diffrn_reflns_Laue_measured_fraction_full 0.960
_diffrn_reflns_Laue_measured_fraction_max 0.950
_diffrn_reflns_number 17828
_diffrn_reflns_point_group_measured_fraction_full 0.960
_diffrn_reflns_point_group_measured_fraction_max 0.950
_diffrn_reflns_theta_full 26.000
_diffrn_reflns_theta_max 27.715
_diffrn_reflns_theta_min 1.431
_diffrn_standards_number 0
_exptl_absorpt_coefficient_mu 0.829
_exptl_absorpt_correction_type none
_exptl_crystal_colour green
_exptl_crystal_density_diffrn 1.340
_exptl_crystal_description block
_exptl_crystal_F_000 4112
_refine_diff_density_max 1.379
_refine_diff_density_min -0.902
_refine_diff_density_rms 0.153
_refine_ls_extinction_coef 0.00049(19)
_refine_ls_extinction_expression Fc^*^=kFc[1+0.001xFc^2^\l^3^/sin(2\q)]^-1/4^
_refine_ls_extinction_method 'SHELXL-2014/7 (Sheldrick 2014'
_refine_ls_goodness_of_fit_ref 1.010
_refine_ls_hydrogen_treatment constr
_refine_ls_matrix_type full
_refine_ls_number_parameters 956
_refine_ls_number_reflns 17828
_refine_ls_number_restraints 0
_refine_ls_restrained_S_all 1.010
_refine_ls_R_factor_all 0.0802
_refine_ls_R_factor_gt 0.0717
_refine_ls_shift/su_max 0.002
_refine_ls_shift/su_mean 0.000
_refine_ls_structure_factor_coef Fsqd
_refine_ls_weighting_details 'w=1/[\s^2^(Fo^2^)+(0.1431P)^2^+3.3688P] where P=(Fo^2^+2Fc^2^)/3'
_refine_ls_weighting_scheme calc
_refine_ls_wR_factor_gt 0.2005
_refine_ls_wR_factor_ref 0.2105
_reflns_Friedel_coverage 0.000
_reflns_number_gt 14574
_reflns_number_total 17828
_reflns_threshold_expression 'I > 2\s(I)'
_cod_data_source_file c8ta11568k2.cif
_cod_data_source_block p_sq_d
_cod_database_code 7237252
_shelx_shelxl_version_number 2014/7
_shelx_space_group_comment
;
The symmetry employed for this shelxl refinement is uniquely defined
by the following loop, which should always be used as a source of
symmetry information in preference to the above space-group names.
They are only intended as comments.
;
_olex2_refinement_description
;
1. Fixed Uiso
 At 1.2 times of:
  All C(H) groups, All O(H,H) groups
2.a Secondary CH2 refined with riding coordinates:
 O19(H19A,H19B)
2.b Aromatic/amide H refined with riding coordinates:
 C80(H80), C42(H42), C45(H45), C41(H41), C10(H10), C51(H51), C13(H13),
 C14(H14), C52(H52), C63(H63), C11(H11), C33(H33), C32(H32), C24(H24), C61(H61),
  C81(H81), C83(H83), C44(H44), C55(H55), C60(H60), C64(H64), C84(H84),
 C31(H31), C30(H30), C18(H18), C50(H50), C77(H77), C20(H20), C26(H26), C35(H35),
  C17(H17), C27(H27), C54(H54), C21(H21), C56(H56), C36(H36), C02O(H02O),
 C3(H3), C57(H57), C4(H4), C39(H39), C48(H48), C47(H47), C6(H6), C38(H38),
 C59(H59), C58(H58), C7(H7)
;
_olex2_submission_special_instructions 'No special instructions were received'

loop_
_space_group_symop_operation_xyz
'x, y, z'
'-x, y+1/2, -z+1/2'
'-x, -y, -z'
'x, -y-1/2, z-1/2'

loop_
_atom_site_label
_atom_site_type_symbol
_atom_site_fract_x
_atom_site_fract_y
_atom_site_fract_z
_atom_site_U_iso_or_equiv
_atom_site_adp_type
_atom_site_occupancy
_atom_site_site_symmetry_order
_atom_site_calc_flag
_atom_site_refinement_flags_posn
Ni3 Ni 0.91587(2) -1.04440(2) 0.69101(2) 0.01395(11) Uani 1 1 d .
Ni2 Ni 0.65177(2) 0.02126(2) 0.42593(2) 0.01419(11) Uani 1 1 d .
P3 P 0.71254(3) -0.47317(4) 0.42863(4) 0.01610(17) Uani 1 1 d .
P2 P 0.81280(3) -0.52965(4) 0.49296(5) 0.01805(17) Uani 1 1 d .
P1 P 0.73763(3) -0.48906(4) 0.58459(4) 0.01670(17) Uani 1 1 d .
O19 O 0.56699(8) 0.01881(11) 0.43724(11) 0.0158(4) Uani 1 1 d .
H19A H 0.5572 -0.0282 0.4608 0.019 Uiso 1 1 calc R
H19B H 0.5563 0.0642 0.4624 0.019 Uiso 1 1 calc R
O1 O 0.55203(8) -0.85753(12) 0.32020(11) 0.0186(4) Uani 1 1 d .
O5 O 0.53909(8) -0.10664(12) 0.32897(12) 0.0188(4) Uani 1 1 d .
O11 O 0.58883(8) -0.11762(12) 0.51344(12) 0.0201(4) Uani 1 1 d .
O4 O 0.61641(8) -0.04407(12) 0.32786(12) 0.0172(4) Uani 1 1 d .
O16 O 0.91814(9) -0.16915(13) 0.69460(12) 0.0222(5) Uani 1 1 d .
O10 O 0.67027(8) -0.07311(12) 0.49576(12) 0.0193(4) Uani 1 1 d .
O3 O 0.66564(9) -0.51015(12) 0.36726(12) 0.0207(4) Uani 1 1 d .
O2 O 0.64006(8) -0.88401(12) 0.35410(13) 0.0219(4) Uani 1 1 d .
O17 O 0.89300(9) -0.11110(12) 0.58334(12) 0.0222(5) Uani 1 1 d .
O6 O 0.71586(8) -0.38584(12) 0.39638(14) 0.0237(5) Uani 1 1 d .
O9 O 0.71380(9) -0.54524(12) 0.64310(12) 0.0218(4) Uani 1 1 d .
O8 O 0.66997(8) -0.89638(12) 0.51177(12) 0.0213(4) Uani 1 1 d .
O7 O 0.58487(8) -0.85284(13) 0.51064(14) 0.0262(5) Uani 1 1 d .
O13 O 0.90769(9) -0.93358(13) 0.64841(15) 0.0274(5) Uani 1 1 d .
O18 O 0.86864(9) -0.48307(13) 0.49413(15) 0.0276(5) Uani 1 1 d .
O12 O 0.74419(9) -0.41085(12) 0.63590(12) 0.0236(5) Uani 1 1 d .
O15 O 0.83115(10) -0.61686(12) 0.47445(14) 0.0281(5) Uani 1 1 d .
N3 N 0.73039(10) 0.01774(14) 0.40276(15) 0.0183(5) Uani 1 1 d .
N6 N 0.52835(10) 0.01439(14) 0.20114(14) 0.0166(5) Uani 1 1 d .
N1 N 0.54350(10) -1.03292(15) 0.67902(14) 0.0168(5) Uani 1 1 d .
N5 N 0.93785(10) -1.02727(14) 0.80719(14) 0.0170(5) Uani 1 1 d .
O14 O 0.97417(11) -0.85397(16) 0.70643(16) 0.0387(6) Uani 1 1 d .
N2 N 0.83125(10) -1.04173(15) 0.69717(14) 0.0183(5) Uani 1 1 d .
N4 N 1.00115(10) 0.04199(15) 0.32753(15) 0.0201(5) Uani 1 1 d .
N8 N 0.79582(10) -0.52145(14) 0.57445(15) 0.0200(5) Uani 1 1 d .
N0AA N 0.69454(11) -0.47554(15) 0.50949(15) 0.0204(5) Uani 1 1 d .
N7 N 0.77016(11) -0.50797(15) 0.42091(16) 0.0221(5) Uani 1 1 d .
C9 C 0.62067(11) -0.18474(15) 0.34860(15) 0.0150(5) Uani 1 1 d .
C12 C 0.68130(11) -0.32115(15) 0.38260(15) 0.0149(5) Uani 1 1 d .
C1 C 0.60087(11) -0.83627(16) 0.33813(15) 0.0163(5) Uani 1 1 d .
C82 C 0.50654(11) 0.00354(17) 0.04202(16) 0.0164(5) Uani 1 1 d .
C8 C 0.58977(11) -0.10865(16) 0.33429(15) 0.0145(5) Uani 1 1 d .
C25 C 0.87526(12) -0.40587(17) 0.52506(19) 0.0226(6) Uani 1 1 d .
C29 C 0.66704(11) -0.19893(16) 0.55387(15) 0.0152(5) Uani 1 1 d .
C22 C 0.90176(10) -0.17372(17) 0.62295(16) 0.0173(6) Uani 1 1 d .
C28 C 0.63923(11) -0.12398(15) 0.51882(15) 0.0145(5) Uani 1 1 d .
C80 C 0.51146(12) 0.07807(17) 0.15829(16) 0.0198(6) Uani 1 1 d .
H80 H 0.5074 0.1251 0.1816 0.024 Uiso 1 1 calc R
C2 C 0.61635(12) -0.74881(17) 0.34310(17) 0.0190(6) Uani 1 1 d .
C19 C 0.85654(12) -0.67520(17) 0.52343(19) 0.0218(6) Uani 1 1 d .
C34 C 0.63561(12) -0.84514(17) 0.52570(16) 0.0187(6) Uani 1 1 d .
C78 C 0.71762(12) -0.33915(16) 0.60940(16) 0.0189(6) Uani 1 1 d .
C42 C 0.57143(11) -1.10095(17) 0.69689(16) 0.0182(6) Uani 1 1 d .
H42 H 0.5528 -1.1456 0.7047 0.022 Uiso 1 1 calc R
C5 C 0.65093(12) -0.59103(16) 0.36271(16) 0.0188(6) Uani 1 1 d .
C45 C 0.57235(12) -0.96775(18) 0.6667(2) 0.0237(7) Uani 1 1 d .
H45 H 0.5543 -0.9216 0.6541 0.028 Uiso 1 1 calc R
C62 C 0.98658(12) -1.00583(18) 0.95996(16) 0.0183(6) Uani 1 1 d .
C41 C 0.62774(11) -1.10584(17) 0.70397(16) 0.0180(6) Uani 1 1 d .
H41 H 0.6449 -1.1526 0.7169 0.022 Uiso 1 1 calc R
C10 C 0.59607(11) -0.25369(16) 0.37020(16) 0.0178(6) Uani 1 1 d .
H10 H 0.5602 -0.2536 0.3725 0.021 Uiso 1 1 calc R
C51 C 0.77229(12) -0.00552(18) 0.45491(18) 0.0210(6) Uani 1 1 d .
H51 H 0.7656 -0.0230 0.5004 0.025 Uiso 1 1 calc R
C13 C 0.70644(11) -0.25318(16) 0.36108(18) 0.0200(6) Uani 1 1 d .
H13 H 0.7423 -0.2535 0.3583 0.024 Uiso 1 1 calc R
C14 C 0.67583(12) -0.18468(17) 0.34382(17) 0.0194(6) Uani 1 1 d .
H14 H 0.6916 -0.1399 0.3294 0.023 Uiso 1 1 calc R
C16 C 0.90516(12) -0.79902(18) 0.61169(18) 0.0220(6) Uani 1 1 d .
C23 C 0.89310(11) -0.25506(17) 0.58769(17) 0.0192(6) Uani 1 1 d .
C52 C 0.82600(12) -0.0040(2) 0.44210(19) 0.0233(6) Uani 1 1 d .
H52 H 0.8532 -0.0211 0.4784 0.028 Uiso 1 1 calc R
C63 C 0.97895(13) -1.08162(19) 0.92716(17) 0.0242(6) Uani 1 1 d .
H63 H 0.9898 -1.1255 0.9552 0.029 Uiso 1 1 calc R
C46 C 0.71771(11) -1.04011(17) 0.69480(16) 0.0176(5) Uani 1 1 d .
C37 C 0.69611(12) -0.62226(16) 0.61824(18) 0.0209(6) Uani 1 1 d .
C79 C 0.65740(12) -0.76832(17) 0.56307(18) 0.0212(6) Uani 1 1 d .
C11 C 0.62670(11) -0.32353(16) 0.38841(17) 0.0188(6) Uani 1 1 d .
H11 H 0.6113 -0.3684 0.4034 0.023 Uiso 1 1 calc R
C33 C 0.72202(12) -0.21110(17) 0.55160(18) 0.0223(6) Uani 1 1 d .
H33 H 0.7413 -0.1728 0.5323 0.027 Uiso 1 1 calc R
C32 C 0.74744(12) -0.28194(18) 0.57893(19) 0.0243(6) Uani 1 1 d .
H32 H 0.7829 -0.2902 0.5767 0.029 Uiso 1 1 calc R
C24 C 0.87066(13) -0.26344(18) 0.51105(18) 0.0229(6) Uani 1 1 d .
H24 H 0.8622 -0.2194 0.4821 0.027 Uiso 1 1 calc R
C61 C 0.96624(14) -0.94151(19) 0.91439(17) 0.0263(7) Uani 1 1 d .
H61 H 0.9688 -0.8913 0.9335 0.032 Uiso 1 1 calc R
C81 C 0.49995(12) 0.07494(18) 0.07945(16) 0.0208(6) Uani 1 1 d .
H81 H 0.4882 0.1192 0.0526 0.025 Uiso 1 1 calc R
C83 C 0.52610(13) -0.06189(19) 0.08673(17) 0.0243(6) Uani 1 1 d .
H83 H 0.5320 -0.1091 0.0649 0.029 Uiso 1 1 calc R
C44 C 0.62823(12) -0.96791(19) 0.67244(19) 0.0236(6) Uani 1 1 d .
H44 H 0.6459 -0.9224 0.6641 0.028 Uiso 1 1 calc R
C022 C 0.89406(12) 0.02961(18) 0.35787(18) 0.0213(6) Uani 1 1 d .
C55 C 0.74130(12) 0.0422(2) 0.33513(19) 0.0262(7) Uani 1 1 d .
H55 H 0.7133 0.0568 0.2989 0.031 Uiso 1 1 calc R
C60 C 0.94197(15) -0.95465(19) 0.83938(19) 0.0270(7) Uani 1 1 d .
H60 H 0.9284 -0.9122 0.8111 0.032 Uiso 1 1 calc R
C53 C 0.83744(11) 0.02418(17) 0.37302(18) 0.0191(6) Uani 1 1 d .
C15 C 0.93185(12) -0.86724(18) 0.65999(18) 0.0220(6) Uani 1 1 d .
C64 C 0.95480(13) -1.08996(18) 0.85199(17) 0.0232(6) Uani 1 1 d .
H64 H 0.9502 -1.1397 0.8322 0.028 Uiso 1 1 calc R
C43 C 0.65744(11) -1.03816(17) 0.69103(16) 0.0165(5) Uani 1 1 d .
C84 C 0.53645(13) -0.05368(18) 0.16543(17) 0.0231(6) Uani 1 1 d .
H84 H 0.5493 -0.0965 0.1938 0.028 Uiso 1 1 calc R
C31 C 0.66371(12) -0.32796(17) 0.61481(19) 0.0232(6) Uani 1 1 d .
H31 H 0.6451 -0.3656 0.6363 0.028 Uiso 1 1 calc R
C30 C 0.63870(12) -0.25774(18) 0.58656(18) 0.0222(6) Uani 1 1 d .
H30 H 0.6033 -0.2499 0.5894 0.027 Uiso 1 1 calc R
C18 C 0.84180(15) -0.75335(18) 0.5031(2) 0.0286(7) Uani 1 1 d .
H18 H 0.8168 -0.7637 0.4615 0.034 Uiso 1 1 calc R
C50 C 0.80619(13) -1.0994(2) 0.7292(2) 0.0306(8) Uani 1 1 d .
H50 H 0.8265 -1.1397 0.7526 0.037 Uiso 1 1 calc R
C77 C 0.86122(13) -0.3387(2) 0.47897(18) 0.0263(7) Uani 1 1 d .
H77 H 0.8464 -0.3443 0.4295 0.032 Uiso 1 1 calc R
C20 C 0.89496(14) -0.65728(18) 0.5857(2) 0.0286(7) Uani 1 1 d .
H20 H 0.9041 -0.6060 0.5976 0.034 Uiso 1 1 calc R
C26 C 0.89780(14) -0.39833(19) 0.6006(2) 0.0297(7) Uani 1 1 d .
H26 H 0.9066 -0.4422 0.6295 0.036 Uiso 1 1 calc R
C35 C 0.71301(12) -0.75550(18) 0.5818(2) 0.0266(7) Uani 1 1 d .
H35 H 0.7364 -0.7952 0.5755 0.032 Uiso 1 1 calc R
C17 C 0.86632(14) -0.81524(18) 0.5483(2) 0.0277(7) Uani 1 1 d .
H17 H 0.8569 -0.8664 0.5363 0.033 Uiso 1 1 calc R
C27 C 0.90675(13) -0.3226(2) 0.63167(19) 0.0269(7) Uani 1 1 d .
H27 H 0.9217 -0.3172 0.6811 0.032 Uiso 1 1 calc R
C54 C 0.79353(13) 0.0461(2) 0.31842(19) 0.0285(7) Uani 1 1 d .
H54 H 0.7990 0.0630 0.2722 0.034 Uiso 1 1 calc R
C21 C 0.91933(14) -0.71998(19) 0.6297(2) 0.0300(7) Uani 1 1 d .
H21 H 0.9448 -0.7093 0.6707 0.036 Uiso 1 1 calc R
C56 C 0.93755(15) 0.0432(3) 0.4148(2) 0.0385(9) Uani 1 1 d .
H56 H 0.9321 0.0479 0.4634 0.046 Uiso 1 1 calc R
C36 C 0.73294(13) -0.68183(19) 0.6103(2) 0.0301(7) Uani 1 1 d .
H36 H 0.7690 -0.6733 0.6233 0.036 Uiso 1 1 calc R
C02O C 0.75038(13) -1.1013(2) 0.7288(2) 0.0320(8) Uani 1 1 d .
H02O H 0.7354 -1.1425 0.7508 0.038 Uiso 1 1 calc R
C3 C 0.57980(14) -0.6883(2) 0.3458(3) 0.0441(11) Uani 1 1 d .
H3 H 0.5440 -0.6996 0.3417 0.053 Uiso 1 1 calc R
C57 C 0.98983(14) 0.0495(3) 0.3980(2) 0.0369(9) Uani 1 1 d .
H57 H 1.0175 0.0592 0.4364 0.044 Uiso 1 1 calc R
C4 C 0.59738(14) -0.6091(2) 0.3549(3) 0.0474(12) Uani 1 1 d .
H4 H 0.5728 -0.5695 0.3556 0.057 Uiso 1 1 calc R
C39 C 0.62218(14) -0.7083(2) 0.5764(3) 0.0465(11) Uani 1 1 d .
H39 H 0.5860 -0.7174 0.5672 0.056 Uiso 1 1 calc R
C48 C 0.79938(15) -0.9844(2) 0.6622(3) 0.0439(11) Uani 1 1 d .
H48 H 0.8151 -0.9449 0.6388 0.053 Uiso 1 1 calc R
C47 C 0.74395(14) -0.9817(2) 0.6596(3) 0.0457(12) Uani 1 1 d .
H47 H 0.7245 -0.9413 0.6346 0.055 Uiso 1 1 calc R
C6 C 0.68845(16) -0.6504(2) 0.3599(4) 0.0635(17) Uani 1 1 d .
H6 H 0.7241 -0.6384 0.3635 0.076 Uiso 1 1 calc R
C38 C 0.64130(14) -0.6344(2) 0.6035(3) 0.0441(11) Uani 1 1 d .
H38 H 0.6180 -0.5950 0.6113 0.053 Uiso 1 1 calc R
C59 C 0.90561(16) 0.0240(3) 0.2840(2) 0.0484(12) Uani 1 1 d .
H59 H 0.8787 0.0165 0.2441 0.058 Uiso 1 1 calc R
C58 C 0.95925(16) 0.0303(3) 0.2731(2) 0.0473(12) Uani 1 1 d .
H58 H 0.9660 0.0260 0.2251 0.057 Uiso 1 1 calc R
C7 C 0.67078(15) -0.7295(2) 0.3512(4) 0.0612(17) Uani 1 1 d .
H7 H 0.6955 -0.7689 0.3509 0.073 Uiso 1 1 calc R
Ni1 Ni 0.53850(2) 0.02058(2) 0.32019(2) 0.01284(11) Uani 1 1 d .

loop_
_atom_site_aniso_label
_atom_site_aniso_U_11
_atom_site_aniso_U_22
_atom_site_aniso_U_33
_atom_site_aniso_U_23
_atom_site_aniso_U_13
_atom_site_aniso_U_12
Ni3 0.01029(19) 0.01303(19) 0.0176(2) 0.00061(12) -0.00049(14) 0.00037(12)
Ni2 0.00981(19) 0.01170(19) 0.0205(2) 0.00050(12) 0.00079(15) 0.00029(12)
P3 0.0159(4) 0.0084(3) 0.0223(4) 0.0010(2) -0.0018(3) 0.0010(2)
P2 0.0153(4) 0.0082(3) 0.0298(4) -0.0008(3) 0.0013(3) 0.0017(2)
P1 0.0156(4) 0.0102(3) 0.0228(4) -0.0003(3) -0.0015(3) -0.0005(2)
O19 0.0152(10) 0.0144(9) 0.0172(10) -0.0009(7) 0.0012(8) 0.0002(7)
O1 0.0156(9) 0.0143(9) 0.0237(10) 0.0008(8) -0.0034(8) -0.0016(7)
O5 0.0179(10) 0.0141(10) 0.0233(11) 0.0004(8) 0.0001(9) 0.0011(7)
O11 0.0164(10) 0.0177(10) 0.0258(11) 0.0037(8) 0.0023(9) 0.0016(8)
O4 0.0176(10) 0.0122(9) 0.0217(10) 0.0006(7) 0.0029(8) 0.0017(7)
O16 0.0248(11) 0.0149(10) 0.0247(11) -0.0028(8) -0.0025(9) 0.0005(8)
O10 0.0167(10) 0.0134(9) 0.0272(11) 0.0048(8) 0.0013(9) 0.0015(8)
O3 0.0238(11) 0.0112(9) 0.0244(11) 0.0007(8) -0.0040(9) -0.0008(8)
O2 0.0166(10) 0.0146(10) 0.0342(12) 0.0064(8) 0.0032(9) 0.0030(8)
O17 0.0234(11) 0.0164(10) 0.0250(11) -0.0013(8) -0.0014(9) -0.0007(8)
O6 0.0191(10) 0.0103(9) 0.0420(13) 0.0053(9) 0.0057(10) 0.0028(8)
O9 0.0247(11) 0.0143(10) 0.0256(11) -0.0034(8) 0.0016(9) -0.0043(8)
O8 0.0153(10) 0.0178(10) 0.0285(11) -0.0051(8) -0.0030(9) 0.0001(8)
O7 0.0169(10) 0.0209(11) 0.0397(13) -0.0091(9) 0.0012(10) -0.0011(8)
O13 0.0202(11) 0.0174(11) 0.0431(14) 0.0115(10) 0.0008(10) 0.0002(8)
O18 0.0175(11) 0.0181(11) 0.0472(15) -0.0107(10) 0.0053(10) -0.0035(8)
O12 0.0277(11) 0.0120(9) 0.0263(11) -0.0006(8) -0.0103(9) 0.0023(8)
O15 0.0350(13) 0.0115(10) 0.0333(12) -0.0018(9) -0.0076(11) 0.0089(9)
N3 0.0126(11) 0.0144(11) 0.0276(14) -0.0007(9) 0.0023(10) 0.0013(9)
N6 0.0137(11) 0.0192(12) 0.0160(12) -0.0015(9) 0.0000(10) 0.0007(9)
N1 0.0121(11) 0.0215(12) 0.0169(12) 0.0013(9) 0.0026(10) 0.0025(9)
N5 0.0121(11) 0.0194(12) 0.0185(12) -0.0005(9) -0.0005(10) 0.0003(9)
O14 0.0352(14) 0.0328(14) 0.0414(15) 0.0131(11) -0.0138(12) -0.0062(11)
N2 0.0126(11) 0.0205(12) 0.0207(12) 0.0011(9) -0.0004(10) 0.0017(9)
N4 0.0132(11) 0.0194(12) 0.0272(13) -0.0018(10) 0.0017(10) 0.0020(9)
N8 0.0148(12) 0.0163(12) 0.0265(13) 0.0035(9) -0.0032(10) 0.0017(9)
N0AA 0.0180(12) 0.0187(12) 0.0236(13) -0.0026(9) 0.0003(11) 0.0013(9)
N7 0.0224(13) 0.0162(12) 0.0282(14) 0.0031(10) 0.0058(11) 0.0036(10)
C9 0.0166(13) 0.0099(12) 0.0179(13) 0.0000(9) 0.0004(11) 0.0026(10)
C12 0.0161(13) 0.0086(11) 0.0191(13) -0.0012(9) 0.0003(11) 0.0010(9)
C1 0.0178(13) 0.0134(12) 0.0170(13) 0.0005(10) 0.0004(11) -0.0011(10)
C82 0.0148(13) 0.0186(13) 0.0159(14) 0.0006(10) 0.0024(11) -0.0002(10)
C8 0.0149(12) 0.0130(12) 0.0146(12) 0.0003(9) -0.0008(10) 0.0034(9)
C25 0.0146(13) 0.0159(14) 0.0385(18) -0.0065(12) 0.0082(13) -0.0034(10)
C29 0.0163(13) 0.0121(12) 0.0157(12) -0.0011(9) -0.0015(11) 0.0012(10)
C22 0.0114(12) 0.0152(13) 0.0254(15) -0.0017(10) 0.0031(11) 0.0009(9)
C28 0.0180(13) 0.0110(12) 0.0140(12) -0.0015(9) 0.0013(10) 0.0012(10)
C80 0.0243(15) 0.0168(13) 0.0182(14) -0.0004(10) 0.0029(12) 0.0038(11)
C2 0.0178(13) 0.0147(13) 0.0230(14) 0.0002(10) -0.0009(11) -0.0009(10)
C19 0.0186(14) 0.0127(13) 0.0331(16) 0.0014(11) 0.0010(12) 0.0052(11)
C34 0.0204(14) 0.0132(12) 0.0211(14) -0.0016(10) -0.0002(12) -0.0002(10)
C78 0.0233(14) 0.0106(12) 0.0207(14) -0.0020(10) -0.0030(12) 0.0022(11)
C42 0.0155(13) 0.0178(13) 0.0216(14) 0.0005(10) 0.0039(11) 0.0011(10)
C5 0.0236(14) 0.0115(12) 0.0196(13) 0.0000(10) -0.0010(12) -0.0025(11)
C45 0.0125(14) 0.0199(14) 0.0388(19) 0.0086(12) 0.0040(13) 0.0038(11)
C62 0.0140(13) 0.0260(15) 0.0147(14) -0.0023(11) 0.0013(11) -0.0002(11)
C41 0.0156(13) 0.0177(13) 0.0199(13) -0.0006(10) 0.0007(11) 0.0035(10)
C10 0.0160(13) 0.0123(13) 0.0254(15) 0.0007(10) 0.0040(12) -0.0015(10)
C51 0.0162(14) 0.0249(15) 0.0219(15) 0.0063(11) 0.0031(12) -0.0023(11)
C13 0.0142(13) 0.0130(13) 0.0325(16) 0.0020(11) 0.0031(12) 0.0012(10)
C14 0.0172(13) 0.0127(13) 0.0285(15) 0.0036(11) 0.0048(12) 0.0013(10)
C16 0.0199(14) 0.0147(14) 0.0310(16) 0.0027(12) 0.0028(12) -0.0009(11)
C23 0.0146(13) 0.0170(13) 0.0264(15) -0.0019(11) 0.0044(12) -0.0046(10)
C52 0.0121(13) 0.0293(16) 0.0276(16) 0.0047(13) 0.0001(12) 0.0010(12)
C63 0.0289(16) 0.0209(15) 0.0201(15) 0.0005(11) -0.0035(13) 0.0035(12)
C46 0.0121(13) 0.0215(14) 0.0183(13) 0.0005(11) -0.0001(11) -0.0003(10)
C37 0.0212(14) 0.0108(13) 0.0294(16) -0.0010(11) 0.0006(12) -0.0043(11)
C79 0.0173(14) 0.0154(13) 0.0298(16) -0.0037(11) 0.0005(12) -0.0010(11)
C11 0.0172(13) 0.0119(12) 0.0263(15) 0.0013(10) 0.0013(12) -0.0014(10)
C33 0.0204(14) 0.0148(13) 0.0319(16) 0.0044(11) 0.0046(13) -0.0024(11)
C32 0.0154(13) 0.0176(14) 0.0402(18) 0.0022(12) 0.0056(13) 0.0026(11)
C24 0.0249(15) 0.0191(14) 0.0245(15) -0.0001(11) 0.0035(13) 0.0020(12)
C61 0.0399(19) 0.0189(14) 0.0193(14) -0.0024(12) 0.0023(14) -0.0017(13)
C81 0.0269(15) 0.0185(14) 0.0165(13) 0.0029(10) 0.0017(12) 0.0046(12)
C83 0.0350(17) 0.0196(14) 0.0174(14) -0.0012(11) 0.0014(13) 0.0064(13)
C44 0.0138(14) 0.0222(15) 0.0361(18) 0.0059(12) 0.0077(13) -0.0011(11)
C022 0.0129(13) 0.0238(15) 0.0276(16) 0.0011(12) 0.0048(12) 0.0020(11)
C55 0.0107(13) 0.0413(19) 0.0260(16) 0.0050(13) 0.0010(12) 0.0051(12)
C60 0.0365(18) 0.0191(15) 0.0231(15) 0.0030(12) -0.0020(14) 0.0052(13)
C53 0.0105(13) 0.0229(14) 0.0243(15) -0.0003(11) 0.0040(12) 0.0003(10)
C15 0.0175(14) 0.0200(14) 0.0280(16) 0.0085(12) 0.0020(12) 0.0018(11)
C64 0.0308(16) 0.0165(14) 0.0201(14) -0.0021(11) -0.0020(13) 0.0002(12)
C43 0.0139(13) 0.0222(14) 0.0132(12) 0.0004(10) 0.0021(11) 0.0018(11)
C84 0.0319(17) 0.0191(14) 0.0162(14) 0.0015(11) -0.0020(13) 0.0077(12)
C31 0.0199(14) 0.0149(13) 0.0334(17) 0.0070(12) 0.0005(13) -0.0027(11)
C30 0.0180(14) 0.0178(14) 0.0312(16) 0.0036(12) 0.0056(13) 0.0032(11)
C18 0.0340(18) 0.0141(14) 0.0332(17) -0.0023(12) -0.0076(15) 0.0005(13)
C50 0.0175(15) 0.0298(17) 0.045(2) 0.0194(15) 0.0071(14) 0.0068(12)
C77 0.0274(16) 0.0253(16) 0.0249(15) -0.0075(12) 0.0006(13) -0.0014(13)
C20 0.0308(17) 0.0129(13) 0.0377(18) -0.0024(12) -0.0068(15) -0.0030(12)
C26 0.0330(18) 0.0165(15) 0.0386(19) 0.0028(13) 0.0027(15) -0.0037(13)
C35 0.0166(14) 0.0137(13) 0.048(2) -0.0015(13) 0.0009(14) 0.0003(11)
C17 0.0312(17) 0.0116(13) 0.0364(18) 0.0010(12) -0.0063(15) 0.0010(12)
C27 0.0293(17) 0.0211(16) 0.0279(16) -0.0003(12) -0.0026(14) -0.0048(12)
C54 0.0197(16) 0.045(2) 0.0217(16) 0.0079(14) 0.0051(13) 0.0000(14)
C21 0.0304(17) 0.0155(15) 0.0387(19) -0.0004(13) -0.0103(15) -0.0021(13)
C56 0.0248(18) 0.063(3) 0.0282(18) 0.0040(17) 0.0063(15) -0.0043(17)
C36 0.0187(14) 0.0179(15) 0.051(2) -0.0002(14) -0.0025(15) -0.0049(12)
C02O 0.0209(16) 0.0277(17) 0.049(2) 0.0176(15) 0.0091(15) 0.0050(13)
C3 0.0164(15) 0.0187(17) 0.095(4) -0.0088(19) 0.0030(19) -0.0002(13)
C57 0.0147(15) 0.059(3) 0.036(2) 0.0001(17) 0.0007(15) -0.0043(15)
C4 0.0211(17) 0.0152(16) 0.104(4) -0.0052(19) 0.004(2) 0.0034(13)
C39 0.0172(15) 0.031(2) 0.089(3) -0.025(2) 0.0020(19) -0.0023(14)
C48 0.0185(17) 0.040(2) 0.072(3) 0.034(2) 0.0056(18) 0.0007(15)
C47 0.0153(16) 0.038(2) 0.084(3) 0.036(2) 0.0096(19) 0.0078(14)
C6 0.0212(18) 0.0196(18) 0.151(6) -0.022(2) 0.017(2) -0.0025(15)
C38 0.0223(17) 0.0237(18) 0.086(3) -0.0278(19) 0.0075(19) -0.0023(14)
C59 0.0168(17) 0.100(4) 0.028(2) -0.008(2) 0.0020(16) -0.0124(19)
C58 0.0204(18) 0.093(4) 0.029(2) -0.009(2) 0.0056(16) -0.0087(19)
C7 0.0172(17) 0.0153(17) 0.148(5) -0.021(2) 0.004(2) 0.0014(13)
Ni1 0.01020(19) 0.01155(19) 0.0160(2) 0.00011(12) -0.00008(15) 0.00129(11)

loop_
_atom_type_symbol
_atom_type_description
_atom_type_scat_dispersion_real
_atom_type_scat_dispersion_imag
_atom_type_scat_source
C C 0.0033 0.0016 'International Tables Vol C Tables 4.2.6.8 and 6.1.1.4'
H H 0.0000 0.0000 'International Tables Vol C Tables 4.2.6.8 and 6.1.1.4'
N N 0.0061 0.0033 'International Tables Vol C Tables 4.2.6.8 and 6.1.1.4'
O O 0.0106 0.0060 'International Tables Vol C Tables 4.2.6.8 and 6.1.1.4'
P P 0.1023 0.0942 'International Tables Vol C Tables 4.2.6.8 and 6.1.1.4'
Ni Ni 0.3393 1.1124 'International Tables Vol C Tables 4.2.6.8 and 6.1.1.4'

loop_
_geom_angle_atom_site_label_1
_geom_angle_atom_site_label_2
_geom_angle_atom_site_label_3
_geom_angle
_geom_angle_site_symmetry_1
_geom_angle_site_symmetry_3
O16 Ni3 O17 61.63(8) 1_545 1_545
O16 Ni3 N2 92.37(9) 1_545 .
O16 Ni3 N4 90.10(9) 1_545 3_746
O13 Ni3 O16 159.70(10) . 1_545
O13 Ni3 O17 98.14(10) . 1_545
O13 Ni3 N5 104.19(10) . .
O13 Ni3 N2 87.73(9) . .
O13 Ni3 N4 87.97(9) . 3_746
N5 Ni3 O16 96.08(9) . 1_545
N5 Ni3 O17 157.61(9) . 1_545
N5 Ni3 N2 92.65(10) . .
N5 Ni3 N4 92.79(10) . 3_746
N2 Ni3 O17 86.54(9) . 1_545
N2 Ni3 N4 173.76(10) . 3_746
N4 Ni3 O17 89.59(9) 3_746 1_545
O4 Ni2 O19 77.72(8) . .
O10 Ni2 O19 93.17(8) . .
O10 Ni2 O4 97.34(8) . .
O10 Ni2 O2 174.94(8) . 1_565
O10 Ni2 O8 93.68(9) . 1_565
O10 Ni2 N3 88.47(9) . .
O2 Ni2 O19 91.88(8) 1_565 .
O2 Ni2 O4 83.37(8) 1_565 .
O2 Ni2 O8 86.47(9) 1_565 1_565
O2 Ni2 N3 86.48(9) 1_565 .
O8 Ni2 O19 92.43(8) 1_565 .
O8 Ni2 O4 165.56(8) 1_565 .
O8 Ni2 N3 93.89(9) 1_565 .
N3 Ni2 O19 173.36(9) . .
N3 Ni2 O4 95.69(9) . .
O6 P3 O3 100.72(12) . .
O6 P3 N0AA 113.33(13) . .
O6 P3 N7 101.90(13) . .
N0AA P3 O3 109.32(13) . .
N7 P3 O3 111.99(14) . .
N7 P3 N0AA 118.08(15) . .
O15 P2 O18 99.85(13) . .
O15 P2 N8 113.70(13) . .
N8 P2 O18 108.13(14) . .
N7 P2 O18 111.77(15) . .
N7 P2 O15 102.87(13) . .
N7 P2 N8 118.88(14) . .
O12 P1 O9 97.02(12) . .
O12 P1 N0AA 111.06(12) . .
N8 P1 O9 108.74(13) . .
N8 P1 O12 109.71(13) . .
N8 P1 N0AA 117.17(15) . .
N0AA P1 O9 111.27(13) . .
Ni2 O19 H19A 112.8 . .
Ni2 O19 H19B 112.8 . .
H19A O19 H19B 110.2 . .
Ni1 O19 Ni2 94.77(9) . .
Ni1 O19 H19A 112.8 . .
Ni1 O19 H19B 112.8 . .
C1 O1 Ni1 115.47(17) . 1_545
C8 O5 Ni1 91.55(16) . .
Ni2 O4 Ni1 92.34(8) . .
C8 O4 Ni2 120.64(18) . .
C8 O4 Ni1 87.35(16) . .
C22 O16 Ni3 91.52(17) . 1_565
C28 O10 Ni2 129.62(18) . .
C5 O3 P3 124.87(19) . .
C1 O2 Ni2 131.61(19) . 1_545
C22 O17 Ni3 86.34(17) . 1_565
C12 O6 P3 136.23(19) . .
C37 O9 P1 117.7(2) . .
C34 O8 Ni2 121.80(19) . 1_545
C15 O13 Ni3 137.3(2) . .
C25 O18 P2 120.1(2) . .
C78 O12 P1 120.50(18) . .
C19 O15 P2 129.3(2) . .
C51 N3 Ni2 121.8(2) . .
C51 N3 C55 117.5(3) . .
C55 N3 Ni2 120.6(2) . .
C80 N6 Ni1 120.85(19) . .
C84 N6 C80 117.6(3) . .
C84 N6 Ni1 121.5(2) . .
C42 N1 Ni1 124.1(2) . 3_646
C45 N1 C42 117.0(2) . .
C45 N1 Ni1 118.7(2) . 3_646
C60 N5 Ni3 122.8(2) . .
C60 N5 C64 117.3(3) . .
C64 N5 Ni3 119.5(2) . .
C50 N2 Ni3 123.2(2) . .
C50 N2 C48 115.9(3) . .
C48 N2 Ni3 120.7(2) . .
C57 N4 Ni3 120.0(2) . 3_746
C58 N4 Ni3 123.8(2) . 3_746
C58 N4 C57 116.1(3) . .
P2 N8 P1 121.45(16) . .
P3 N0AA P1 121.20(17) . .
P2 N7 P3 121.20(18) . .
C10 C9 C8 121.1(2) . .
C10 C9 C14 120.2(2) . .
C14 C9 C8 118.6(2) . .
O6 C12 C13 113.3(2) . .
O6 C12 C11 123.9(2) . .
C13 C12 C11 122.8(2) . .
O1 C1 C2 121.0(2) . .
O2 C1 O1 124.2(3) . .
O2 C1 C2 114.8(2) . .
C81 C82 C82 121.9(3) . 3_655
C81 C82 C83 117.2(3) . .
C83 C82 C82 120.8(3) . 3_655
O5 C8 O4 120.1(2) . .
O5 C8 C9 121.6(2) . .
O4 C8 C9 118.3(2) . .
C77 C25 O18 120.3(3) . .
C26 C25 O18 118.1(3) . .
C26 C25 C77 121.5(3) . .
C33 C29 C28 119.6(2) . .
C30 C29 C28 121.7(2) . .
C30 C29 C33 118.6(3) . .
O16 C22 C23 118.3(3) . .
O17 C22 O16 120.5(3) . .
O17 C22 C23 121.2(3) . .
O11 C28 O10 125.5(2) . .
O11 C28 C29 119.2(2) . .
O10 C28 C29 115.3(2) . .
N6 C80 H80 118.6 . .
N6 C80 C81 122.8(3) . .
C81 C80 H80 118.6 . .
C3 C2 C1 123.5(3) . .
C3 C2 C7 118.2(3) . .
C7 C2 C1 118.0(3) . .
C18 C19 O15 115.0(3) . .
C20 C19 O15 122.6(3) . .
C20 C19 C18 122.3(3) . .
O8 C34 C79 117.2(3) . .
O7 C34 O8 125.4(3) . .
O7 C34 C79 117.3(3) . .
C32 C78 O12 117.8(3) . .
C31 C78 O12 120.1(3) . .
C31 C78 C32 122.1(3) . .
N1 C42 H42 118.4 . .
N1 C42 C41 123.2(3) . .
C41 C42 H42 118.4 . .
C4 C5 O3 117.8(3) . .
C4 C5 C6 120.2(3) . .
C6 C5 O3 121.8(3) . .
N1 C45 H45 118.4 . .
N1 C45 C44 123.2(3) . .
C44 C45 H45 118.4 . .
C63 C62 C62 122.0(4) . 3_737
C61 C62 C62 121.5(3) . 3_737
C61 C62 C63 116.4(3) . .
C42 C41 H41 120.2 . .
C42 C41 C43 119.6(3) . .
C43 C41 H41 120.2 . .
C9 C10 H10 119.8 . .
C9 C10 C11 120.3(2) . .
C11 C10 H10 119.8 . .
N3 C51 H51 118.6 . .
N3 C51 C52 122.8(3) . .
C52 C51 H51 118.6 . .
C12 C13 H13 120.5 . .
C12 C13 C14 118.9(3) . .
C14 C13 H13 120.5 . .
C9 C14 H14 120.0 . .
C13 C14 C9 120.0(3) . .
C13 C14 H14 120.0 . .
C17 C16 C15 119.9(3) . .
C17 C16 C21 119.3(3) . .
C21 C16 C15 120.8(3) . .
C24 C23 C22 120.6(3) . .
C27 C23 C22 119.8(3) . .
C27 C23 C24 119.6(3) . .
C51 C52 H52 120.2 . .
C53 C52 C51 119.6(3) . .
C53 C52 H52 120.2 . .
C62 C63 H63 119.8 . .
C64 C63 C62 120.3(3) . .
C64 C63 H63 119.8 . .
C02O C46 C43 123.5(3) . .
C47 C46 C43 120.8(3) . .
C47 C46 C02O 115.6(3) . .
C36 C37 O9 120.9(3) . .
C38 C37 O9 116.6(3) . .
C38 C37 C36 122.5(3) . .
C35 C79 C34 120.7(3) . .
C39 C79 C34 120.2(3) . .
C39 C79 C35 119.0(3) . .
C12 C11 C10 117.6(2) . .
C12 C11 H11 121.2 . .
C10 C11 H11 121.2 . .
C29 C33 H33 119.8 . .
C32 C33 C29 120.5(3) . .
C32 C33 H33 119.8 . .
C78 C32 C33 119.0(3) . .
C78 C32 H32 120.5 . .
C33 C32 H32 120.5 . .
C23 C24 H24 119.7 . .
C77 C24 C23 120.6(3) . .
C77 C24 H24 119.7 . .
C62 C61 H61 120.1 . .
C60 C61 C62 119.9(3) . .
C60 C61 H61 120.1 . .
C82 C81 H81 120.1 . .
C80 C81 C82 119.8(3) . .
C80 C81 H81 120.1 . .
C82 C83 H83 120.4 . .
C84 C83 C82 119.3(3) . .
C84 C83 H83 120.4 . .
C45 C44 H44 120.0 . .
C45 C44 C43 120.1(3) . .
C43 C44 H44 120.0 . .
C56 C022 C53 122.2(3) . .
C56 C022 C59 116.5(3) . .
C59 C022 C53 121.2(3) . .
N3 C55 H55 118.5 . .
N3 C55 C54 123.0(3) . .
C54 C55 H55 118.5 . .
N5 C60 C61 123.1(3) . .
N5 C60 H60 118.5 . .
C61 C60 H60 118.5 . .
C52 C53 C022 121.5(3) . .
C54 C53 C52 117.2(3) . .
C54 C53 C022 121.3(3) . .
O13 C15 C16 114.5(3) . .
O14 C15 O13 126.3(3) . .
O14 C15 C16 119.2(3) . .
N5 C64 C63 122.8(3) . .
N5 C64 H64 118.6 . .
C63 C64 H64 118.6 . .
C41 C43 C46 122.3(3) . .
C41 C43 C44 116.9(3) . .
C44 C43 C46 120.8(3) . .
N6 C84 C83 123.2(3) . .
N6 C84 H84 118.4 . .
C83 C84 H84 118.4 . .
C78 C31 H31 120.8 . .
C78 C31 C30 118.5(3) . .
C30 C31 H31 120.8 . .
C29 C30 H30 119.3 . .
C31 C30 C29 121.4(3) . .
C31 C30 H30 119.3 . .
C19 C18 H18 120.8 . .
C19 C18 C17 118.5(3) . .
C17 C18 H18 120.8 . .
N2 C50 H50 118.1 . .
N2 C50 C02O 123.7(3) . .
C02O C50 H50 118.1 . .
C25 C77 H77 120.8 . .
C24 C77 C25 118.4(3) . .
C24 C77 H77 120.8 . .
C19 C20 H20 120.9 . .
C19 C20 C21 118.3(3) . .
C21 C20 H20 120.9 . .
C25 C26 H26 120.4 . .
C25 C26 C27 119.2(3) . .
C27 C26 H26 120.4 . .
C79 C35 H35 119.8 . .
C79 C35 C36 120.4(3) . .
C36 C35 H35 119.8 . .
C16 C17 C18 120.5(3) . .
C16 C17 H17 119.7 . .
C18 C17 H17 119.7 . .
C23 C27 C26 120.7(3) . .
C23 C27 H27 119.7 . .
C26 C27 H27 119.7 . .
C55 C54 C53 119.8(3) . .
C55 C54 H54 120.1 . .
C53 C54 H54 120.1 . .
C16 C21 H21 119.5 . .
C20 C21 C16 121.0(3) . .
C20 C21 H21 119.5 . .
C022 C56 H56 119.8 . .
C022 C56 C57 120.4(3) . .
C57 C56 H56 119.8 . .
C37 C36 C35 118.2(3) . .
C37 C36 H36 120.9 . .
C35 C36 H36 120.9 . .
C46 C02O C50 120.2(3) . .
C46 C02O H02O 119.9 . .
C50 C02O H02O 119.9 . .
C2 C3 H3 119.8 . .
C2 C3 C4 120.5(3) . .
C4 C3 H3 119.8 . .
N4 C57 C56 123.1(3) . .
N4 C57 H57 118.4 . .
C56 C57 H57 118.4 . .
C5 C4 C3 120.6(3) . .
C5 C4 H4 119.7 . .
C3 C4 H4 119.7 . .
C79 C39 H39 119.4 . .
C79 C39 C38 121.2(3) . .
C38 C39 H39 119.4 . .
N2 C48 H48 118.1 . .
N2 C48 C47 123.9(3) . .
C47 C48 H48 118.1 . .
C46 C47 H47 119.7 . .
C48 C47 C46 120.6(3) . .
C48 C47 H47 119.7 . .
C5 C6 H6 120.5 . .
C5 C6 C7 119.0(3) . .
C7 C6 H6 120.5 . .
C37 C38 C39 118.5(3) . .
C37 C38 H38 120.8 . .
C39 C38 H38 120.8 . .
C022 C59 H59 120.6 . .
C58 C59 C022 118.7(4) . .
C58 C59 H59 120.6 . .
N4 C58 C59 125.1(4) . .
N4 C58 H58 117.5 . .
C59 C58 H58 117.5 . .
C2 C7 C6 121.4(3) . .
C2 C7 H7 119.3 . .
C6 C7 H7 119.3 . .
O19 Ni1 O5 85.15(8) . .
O19 Ni1 O4 77.33(8) . .
O19 Ni1 N6 166.74(9) . .
O1 Ni1 O19 89.16(8) 1_565 .
O1 Ni1 O5 169.99(8) 1_565 .
O1 Ni1 O4 109.91(8) 1_565 .
O1 Ni1 N6 92.36(9) 1_565 .
O5 Ni1 O4 60.79(7) . .
N6 Ni1 O5 91.34(9) . .
N6 Ni1 O4 89.79(9) . .
N1 Ni1 O19 99.72(9) 3_646 .
N1 Ni1 O1 93.66(9) 3_646 1_565
N1 Ni1 O5 95.41(9) 3_646 .
N1 Ni1 O4 156.09(9) 3_646 .
N1 Ni1 N6 93.33(10) 3_646 .

loop_
_geom_bond_atom_site_label_1
_geom_bond_atom_site_label_2
_geom_bond_distance
_geom_bond_site_symmetry_2
Ni3 O16 2.148(2) 1_545
Ni3 O17 2.277(2) 1_545
Ni3 O13 2.059(2) .
Ni3 N5 2.135(3) .
Ni3 N2 2.195(3) .
Ni3 N4 2.213(3) 3_746
Ni2 O19 2.221(2) .
Ni2 O4 2.189(2) .
Ni2 O10 2.075(2) .
Ni2 O2 2.087(2) 1_565
Ni2 O8 2.114(2) 1_565
Ni2 N3 2.132(3) .
P3 O3 1.636(2) .
P3 O6 1.623(2) .
P3 N0AA 1.627(3) .
P3 N7 1.624(3) .
P2 O18 1.640(2) .
P2 O15 1.626(2) .
P2 N8 1.632(3) .
P2 N7 1.615(3) .
P1 O9 1.637(2) .
P1 O12 1.635(2) .
P1 N8 1.634(3) .
P1 N0AA 1.636(3) .
O19 H19A 0.9700 .
O19 H19B 0.9700 .
O19 Ni1 2.153(2) .
O1 C1 1.296(3) .
O1 Ni1 2.126(2) 1_545
O5 C8 1.290(3) .
O5 Ni1 2.195(2) .
O11 C28 1.286(3) .
O4 C8 1.320(3) .
O4 Ni1 2.273(2) .
O16 Ni3 2.148(2) 1_565
O16 C22 1.316(4) .
O10 C28 1.301(3) .
O3 C5 1.441(3) .
O2 Ni2 2.087(2) 1_545
O2 C1 1.295(3) .
O17 Ni3 2.277(2) 1_565
O17 C22 1.299(4) .
O6 C12 1.420(3) .
O9 C37 1.450(3) .
O8 Ni2 2.114(2) 1_545
O8 C34 1.302(4) .
O7 C34 1.294(4) .
O13 C15 1.300(4) .
O18 C25 1.444(4) .
O12 C78 1.454(3) .
O15 C19 1.431(4) .
N3 C51 1.376(4) .
N3 C55 1.383(4) .
N6 C80 1.377(4) .
N6 C84 1.375(4) .
N6 Ni1 2.161(3) .
N1 C42 1.384(4) .
N1 C45 1.383(4) .
N1 Ni1 2.119(2) 3_646
N5 C60 1.379(4) .
N5 C64 1.383(4) .
O14 C15 1.286(4) .
N2 C50 1.368(4) .
N2 C48 1.372(4) .
N4 Ni3 2.213(3) 3_746
N4 C57 1.378(5) .
N4 C58 1.357(5) .
C9 C8 1.531(4) .
C9 C10 1.431(4) .
C9 C14 1.434(4) .
C12 C13 1.423(4) .
C12 C11 1.424(4) .
C1 C2 1.556(4) .
C82 C82 1.529(6) 3_655
C82 C81 1.431(4) .
C82 C83 1.434(4) .
C25 C77 1.442(5) .
C25 C26 1.418(5) .
C29 C28 1.561(4) .
C29 C33 1.435(4) .
C29 C30 1.435(4) .
C22 C23 1.543(4) .
C80 H80 0.9300 .
C80 C81 1.430(4) .
C2 C3 1.409(5) .
C2 C7 1.420(5) .
C19 C18 1.430(4) .
C19 C20 1.415(5) .
C34 C79 1.551(4) .
C78 C32 1.418(4) .
C78 C31 1.417(4) .
C42 H42 0.9300 .
C42 C41 1.433(4) .
C5 C4 1.394(5) .
C5 C6 1.411(5) .
C45 H45 0.9300 .
C45 C44 1.421(4) .
C62 C62 1.530(6) 3_737
C62 C63 1.436(4) .
C62 C61 1.433(4) .
C41 H41 0.9300 .
C41 C43 1.433(4) .
C10 H10 0.9300 .
C10 C11 1.445(4) .
C51 H51 0.9300 .
C51 C52 1.437(4) .
C13 H13 0.9300 .
C13 C14 1.423(4) .
C14 H14 0.9300 .
C16 C15 1.560(4) .
C16 C17 1.430(5) .
C16 C21 1.432(4) .
C23 C24 1.437(4) .
C23 C27 1.425(4) .
C52 H52 0.9300 .
C52 C53 1.433(4) .
C63 H63 0.9300 .
C63 C64 1.424(4) .
C46 C43 1.538(4) .
C46 C02O 1.424(4) .
C46 C47 1.424(5) .
C37 C36 1.418(5) .
C37 C38 1.405(5) .
C79 C35 1.430(4) .
C79 C39 1.421(5) .
C11 H11 0.9300 .
C33 H33 0.9300 .
C33 C32 1.434(4) .
C32 H32 0.9300 .
C24 H24 0.9300 .
C24 C77 1.427(4) .
C61 H61 0.9300 .
C61 C60 1.433(5) .
C81 H81 0.9300 .
C83 H83 0.9300 .
C83 C84 1.432(4) .
C44 H44 0.9300 .
C44 C43 1.434(4) .
C022 C53 1.528(4) .
C022 C56 1.417(5) .
C022 C59 1.438(5) .
C55 H55 0.9300 .
C55 C54 1.426(4) .
C60 H60 0.9300 .
C53 C54 1.430(5) .
C64 H64 0.9300 .
C84 H84 0.9300 .
C31 H31 0.9300 .
C31 C30 1.425(4) .
C30 H30 0.9300 .
C18 H18 0.9300 .
C18 C17 1.431(4) .
C50 H50 0.9300 .
C50 C02O 1.432(4) .
C77 H77 0.9300 .
C20 H20 0.9300 .
C20 C21 1.429(5) .
C26 H26 0.9300 .
C26 C27 1.426(5) .
C35 H35 0.9300 .
C35 C36 1.433(4) .
C17 H17 0.9300 .
C27 H27 0.9300 .
C54 H54 0.9300 .
C21 H21 0.9300 .
C56 H56 0.9300 .
C56 C57 1.431(5) .
C36 H36 0.9300 .
C02O H02O 0.9300 .
C3 H3 0.9300 .
C3 C4 1.437(5) .
C57 H57 0.9300 .
C4 H4 0.9300 .
C39 H39 0.9300 .
C39 C38 1.423(5) .
C48 H48 0.9300 .
C48 C47 1.417(5) .
C47 H47 0.9300 .
C6 H6 0.9300 .
C6 C7 1.435(5) .
C38 H38 0.9300 .
C59 H59 0.9300 .
C59 C58 1.428(5) .
C58 H58 0.9300 .
C7 H7 0.9300 .
Ni1 O1 2.126(2) 1_565
Ni1 N1 2.119(2) 3_646

loop_
_geom_torsion_atom_site_label_1
_geom_torsion_atom_site_label_2
_geom_torsion_atom_site_label_3
_geom_torsion_atom_site_label_4
_geom_torsion
_geom_torsion_site_symmetry_1
Ni3 O16 C22 O17 1.4(3) 1_565
Ni3 O16 C22 C23 -178.4(2) 1_565
Ni3 O17 C22 O16 -1.3(3) 1_565
Ni3 O17 C22 C23 178.4(2) 1_565
Ni3 O13 C15 O14 2.9(6) .
Ni3 O13 C15 C16 -176.8(2) .
Ni3 N5 C60 C61 -167.6(3) .
Ni3 N5 C64 C63 168.4(3) .
Ni3 N2 C50 C02O -175.2(3) .
Ni3 N2 C48 C47 175.7(4) .
Ni3 N4 C57 C56 -175.5(3) 3_746
Ni3 N4 C58 C59 176.3(4) 3_746
Ni2 O4 C8 O5 95.3(3) .
Ni2 O4 C8 C9 -84.2(3) .
Ni2 O10 C28 O11 -13.8(4) .
Ni2 O10 C28 C29 164.66(17) .
Ni2 O2 C1 O1 -49.6(4) 1_545
Ni2 O2 C1 C2 129.5(2) 1_545
Ni2 O8 C34 O7 25.6(4) 1_545
Ni2 O8 C34 C79 -154.1(2) 1_545
Ni2 N3 C51 C52 -176.2(2) .
Ni2 N3 C55 C54 175.6(3) .
P3 O3 C5 C4 132.7(3) .
P3 O3 C5 C6 -52.5(5) .
P3 O6 C12 C13 173.1(2) .
P3 O6 C12 C11 -7.9(5) .
P2 O18 C25 C77 -89.8(3) .
P2 O18 C25 C26 92.7(3) .
P2 O15 C19 C18 146.1(3) .
P2 O15 C19 C20 -36.4(5) .
P1 O9 C37 C36 74.2(4) .
P1 O9 C37 C38 -106.5(3) .
P1 O12 C78 C32 -98.9(3) .
P1 O12 C78 C31 81.4(3) .
O1 C1 C2 C3 15.2(5) .
O1 C1 C2 C7 -170.0(4) .
O16 C22 C23 C24 174.2(3) .
O16 C22 C23 C27 -4.9(4) .
O3 P3 O6 C12 62.0(3) .
O3 P3 N0AA P1 146.41(16) .
O3 P3 N7 P2 -139.43(17) .
O3 C5 C4 C3 176.4(4) .
O3 C5 C6 C7 -176.5(5) .
O2 C1 C2 C3 -163.9(4) .
O2 C1 C2 C7 10.9(5) .
O17 C22 C23 C24 -5.5(4) .
O17 C22 C23 C27 175.4(3) .
O6 P3 O3 C5 171.0(2) .
O6 P3 N0AA P1 -102.13(18) .
O6 P3 N7 P2 113.71(19) .
O6 C12 C13 C14 178.4(3) .
O6 C12 C11 C10 -177.9(3) .
O9 P1 O12 C78 -122.0(2) .
O9 P1 N8 P2 134.69(16) .
O9 P1 N0AA P3 -140.95(16) .
O9 C37 C36 C35 -176.8(3) .
O9 C37 C38 C39 177.7(4) .
O8 C34 C79 C35 -0.7(4) .
O8 C34 C79 C39 176.8(4) .
O7 C34 C79 C35 179.7(3) .
O7 C34 C79 C39 -2.9(5) .
O18 P2 O15 C19 83.9(3) .
O18 P2 N8 P1 126.61(17) .
O18 P2 N7 P3 -123.11(18) .
O18 C25 C77 C24 -177.2(3) .
O18 C25 C26 C27 177.4(3) .
O12 P1 O9 C37 173.9(2) .
O12 P1 N8 P2 -120.32(17) .
O12 P1 N0AA P3 112.17(18) .
O12 C78 C32 C33 179.3(3) .
O12 C78 C31 C30 -178.5(3) .
O15 P2 O18 C25 -165.8(3) .
O15 P2 N8 P1 -123.50(17) .
O15 P2 N7 P3 130.63(19) .
O15 C19 C18 C17 178.6(3) .
O15 C19 C20 C21 -177.9(3) .
N3 C51 C52 C53 1.3(5) .
N3 C55 C54 C53 0.0(6) .
N6 C80 C81 C82 -0.8(5) .
N1 C42 C41 C43 -1.1(4) .
N1 C45 C44 C43 0.6(5) .
N2 C50 C02O C46 -1.1(6) .
N2 C48 C47 C46 0.5(8) .
N8 P2 O18 C25 -46.7(3) .
N8 P2 O15 C19 -31.0(3) .
N8 P2 N7 P3 4.0(2) .
N8 P1 O9 C37 -72.5(2) .
N8 P1 O12 C78 125.2(2) .
N8 P1 N0AA P3 -15.0(2) .
N0AA P3 O3 C5 -69.5(3) .
N0AA P3 O6 C12 -54.7(3) .
N0AA P3 N7 P2 -11.1(3) .
N0AA P1 O9 C37 58.0(2) .
N0AA P1 O12 C78 -5.9(3) .
N0AA P1 N8 P2 7.5(2) .
N7 P3 O3 C5 63.3(3) .
N7 P3 O6 C12 177.4(3) .
N7 P3 N0AA P1 16.9(2) .
N7 P2 O18 C25 86.0(3) .
N7 P2 O15 C19 -160.9(3) .
N7 P2 N8 P1 -2.2(2) .
C9 C10 C11 C12 -1.2(4) .
C12 C13 C14 C9 0.3(5) .
C1 C2 C3 C4 176.2(4) .
C1 C2 C7 C6 -176.9(5) .
C82 C82 C81 C80 178.4(3) 3_655
C82 C82 C83 C84 -178.2(3) 3_655
C82 C83 C84 N6 0.3(5) .
C8 C9 C10 C11 -175.7(3) .
C8 C9 C14 C13 176.3(3) .
C25 C26 C27 C23 0.3(5) .
C29 C33 C32 C78 -1.1(5) .
C22 C23 C24 C77 -178.2(3) .
C22 C23 C27 C26 178.4(3) .
C28 C29 C33 C32 -175.7(3) .
C28 C29 C30 C31 176.5(3) .
C80 N6 C84 C83 -2.7(5) .
C2 C3 C4 C5 -1.3(8) .
C19 C18 C17 C16 -0.8(5) .
C19 C20 C21 C16 -0.3(6) .
C34 C79 C35 C36 174.5(3) .
C34 C79 C39 C38 -173.4(4) .
C78 C31 C30 C29 -0.6(5) .
C42 N1 C45 C44 -0.7(5) .
C42 C41 C43 C46 -177.6(3) .
C42 C41 C43 C44 0.9(4) .
C5 C6 C7 C2 2.0(9) .
C45 N1 C42 C41 0.9(4) .
C45 C44 C43 C41 -0.7(5) .
C45 C44 C43 C46 177.9(3) .
C62 C62 C63 C64 -178.7(3) 3_737
C62 C62 C61 C60 179.2(3) 3_737
C62 C63 C64 N5 0.2(5) .
C62 C61 C60 N5 -1.3(5) .
C10 C9 C8 O5 -11.8(4) .
C10 C9 C8 O4 167.8(3) .
C10 C9 C14 C13 -0.4(4) .
C51 N3 C55 C54 -1.7(5) .
C51 C52 C53 C022 177.8(3) .
C51 C52 C53 C54 -2.9(5) .
C13 C12 C11 C10 1.1(4) .
C14 C9 C8 O5 171.6(3) .
C14 C9 C8 O4 -8.9(4) .
C14 C9 C10 C11 0.9(4) .
C23 C24 C77 C25 -0.7(5) .
C52 C53 C54 C55 2.3(5) .
C63 C62 C61 C60 -2.7(5) .
C79 C35 C36 C37 -0.9(5) .
C79 C39 C38 C37 -1.1(8) .
C11 C12 C13 C14 -0.7(5) .
C33 C29 C28 O11 172.0(3) .
C33 C29 C28 O10 -6.5(4) .
C33 C29 C30 C31 -1.5(4) .
C32 C78 C31 C30 1.9(5) .
C24 C23 C27 C26 -0.7(5) .
C61 C62 C63 C64 3.2(5) .
C81 C82 C83 C84 1.8(5) .
C83 C82 C81 C80 -1.6(4) .
C022 C53 C54 C55 -178.4(3) .
C022 C56 C57 N4 -1.0(7) .
C022 C59 C58 N4 -0.7(8) .
C55 N3 C51 C52 1.1(5) .
C60 N5 C64 C63 -4.2(5) .
C53 C022 C56 C57 -178.6(4) .
C53 C022 C59 C58 179.4(4) .
C15 C16 C17 C18 -179.5(3) .
C15 C16 C21 C20 -179.9(3) .
C64 N5 C60 C61 4.7(5) .
C43 C46 C02O C50 179.2(3) .
C43 C46 C47 C48 -179.0(4) .
C84 N6 C80 C81 2.9(4) .
C31 C78 C32 C33 -1.1(5) .
C30 C29 C28 O11 -6.0(4) .
C30 C29 C28 O10 175.5(3) .
C30 C29 C33 C32 2.4(4) .
C18 C19 C20 C21 -0.5(5) .
C50 N2 C48 C47 1.5(7) .
C77 C25 C26 C27 0.0(5) .
C20 C19 C18 C17 1.0(5) .
C26 C25 C77 C24 0.2(5) .
C35 C79 C39 C38 4.1(7) .
C17 C16 C15 O13 -15.3(4) .
C17 C16 C15 O14 164.9(3) .
C17 C16 C21 C20 0.5(5) .
C27 C23 C24 C77 0.9(5) .
C21 C16 C15 O13 165.1(3) .
C21 C16 C15 O14 -14.6(5) .
C21 C16 C17 C18 0.1(5) .
C56 C022 C53 C52 -30.1(5) .
C56 C022 C53 C54 150.7(4) .
C56 C022 C59 C58 1.6(7) .
C36 C37 C38 C39 -3.0(7) .
C02O C46 C43 C41 -16.5(5) .
C02O C46 C43 C44 165.0(3) .
C02O C46 C47 C48 -2.7(6) .
C3 C2 C7 C6 -1.7(8) .
C57 N4 C58 C59 -1.1(7) .
C4 C5 C6 C7 -1.9(8) .
C39 C79 C35 C36 -3.0(6) .
C48 N2 C50 C02O -1.2(6) .
C47 C46 C43 C41 159.5(4) .
C47 C46 C43 C44 -19.0(5) .
C47 C46 C02O C50 3.0(6) .
C6 C5 C4 C3 1.6(7) .
C38 C37 C36 C35 4.0(6) .
C59 C022 C53 C52 152.3(4) .
C59 C022 C53 C54 -27.0(5) .
C59 C022 C56 C57 -0.9(6) .
C58 N4 C57 C56 2.0(6) .
C7 C2 C3 C4 1.4(7) .
Ni1 O1 C1 O2 1.2(4) 1_545
Ni1 O1 C1 C2 -177.9(2) 1_545
Ni1 O5 C8 O4 -4.3(3) .
Ni1 O5 C8 C9 175.2(2) .
Ni1 O4 C8 O5 4.2(3) .
Ni1 O4 C8 C9 -175.4(2) .
Ni1 N6 C80 C81 -174.6(2) .
Ni1 N6 C84 C83 174.8(3) .
Ni1 N1 C42 C41 -172.9(2) 3_646
Ni1 N1 C45 C44 173.4(3) 3_646

loop_
_platon_squeeze_void_nr
_platon_squeeze_void_average_x
_platon_squeeze_void_average_y
_platon_squeeze_void_average_z
_platon_squeeze_void_volume
_platon_squeeze_void_count_electrons
_platon_squeeze_void_content
1 0.980 0.272 0.968 281 53 ' '
2 -0.020 0.228 0.468 281 53 ' '
3 0.499 0.247 0.501 79 14 ' '
4 0.499 0.253 1.001 78 14 ' '
5 0.020 0.772 0.532 281 53 ' '
6 1.020 0.728 1.032 281 53 ' '
7 0.501 0.747 -0.001 79 14 ' '
8 0.501 0.753 0.499 78 14 ' '
